data_4501518
loop_
_publ_author_name
'Wang, Xiqu'
'Liu, Lumei'
'Makarenko, Tatyana'
'Jacobson, Allan J.'

_publ_section_title
;
 Acentric and Centric Interpenetrations of an Anionic Framework Mediated
 by Cation Sizes: The Alkali-Metal Tin(II) Benzenedicarboxylates
 A2Sn2(bdc)3(H2O)x(A = Li, Na, K, Rb, Cs)
;
_journal_issue 4
_journal_name_full 'Crystal Growth &amp; Design'
_journal_page_first 1960
_journal_paper_doi 10.1021/cg100049s
_journal_volume 10
_journal_year 2010
_chemical_formula_sum 'C24 H16 Li2 O14 Sn2'
_chemical_formula_weight 779.63
_chemical_name_systematic
;
 ?
;
_space_group_IT_number 197
_symmetry_space_group_name_Hall 'I 2 2 3'
_symmetry_space_group_name_H-M 'I 2 3'
_atom_sites_solution_hydrogens geom
_atom_sites_solution_primary direct
_atom_sites_solution_secondary difmap
_audit_creation_method SHELXL-97
_cell_angle_alpha 90.00
_cell_angle_beta 90.00
_cell_angle_gamma 90.00
_cell_formula_units_Z 4
_cell_length_a 13.7784(2)
_cell_length_b 13.7784(2)
_cell_length_c 13.7784(2)
_cell_measurement_reflns_used 7534
_cell_measurement_temperature 296(2)
_cell_measurement_theta_max 28.85
_cell_measurement_theta_min 2.96
_cell_volume 2615.75(7)
_computing_cell_refinement Bruker-ApexII
_computing_data_collection Bruker-ApexII
_computing_data_reduction Bruker-ApexII
_computing_structure_refinement 'SHELXL-97 (Sheldrick, 1997)'
_computing_structure_solution Bruker-ApexII
_diffrn_ambient_temperature 296(2)
_diffrn_measured_fraction_theta_full 0.965
_diffrn_measured_fraction_theta_max 0.965
_diffrn_measurement_device_type Bruker-ApexII
_diffrn_measurement_method 'narrow frame'
_diffrn_radiation_monochromator graphite
_diffrn_radiation_source 'fine-focus sealed tube'
_diffrn_radiation_type MoK\a
_diffrn_radiation_wavelength 0.71073
_diffrn_reflns_av_R_equivalents 0.0459
_diffrn_reflns_av_sigmaI/netI 0.0171
_diffrn_reflns_limit_h_max 18
_diffrn_reflns_limit_h_min -15
_diffrn_reflns_limit_k_max 15
_diffrn_reflns_limit_k_min -17
_diffrn_reflns_limit_l_max 15
_diffrn_reflns_limit_l_min -18
_diffrn_reflns_number 8306
_diffrn_reflns_theta_full 29.03
_diffrn_reflns_theta_max 29.03
_diffrn_reflns_theta_min 2.09
_exptl_absorpt_coefficient_mu 1.983
_exptl_absorpt_correction_T_max 0.899
_exptl_absorpt_correction_T_min 0.822
_exptl_absorpt_correction_type multi-scan
_exptl_absorpt_process_details 'Blessing, 1995'
_exptl_crystal_colour colorless
_exptl_crystal_density_diffrn 1.980
_exptl_crystal_density_method 'not measured'
_exptl_crystal_description polyhedron
_exptl_crystal_F_000 1512
_exptl_crystal_size_max 0.30
_exptl_crystal_size_mid 0.26
_exptl_crystal_size_min 0.21
_refine_diff_density_max 0.206
_refine_diff_density_min -0.323
_refine_diff_density_rms 0.047
_refine_ls_abs_structure_details 'Flack H D (1983), Acta Cryst. A39, 876-881'
_refine_ls_abs_structure_Flack -0.02(3)
_refine_ls_extinction_coef 0.00086(16)
_refine_ls_extinction_expression Fc^*^=kFc[1+0.001xFc^2^\l^3^/sin(2\q)]^-1/4^
_refine_ls_extinction_method SHELXL
_refine_ls_goodness_of_fit_ref 1.093
_refine_ls_hydrogen_treatment mixed
_refine_ls_matrix_type full
_refine_ls_number_parameters 71
_refine_ls_number_reflns 1116
_refine_ls_number_restraints 3
_refine_ls_restrained_S_all 1.092
_refine_ls_R_factor_all 0.0146
_refine_ls_R_factor_gt 0.0145
_refine_ls_shift/su_max 0.001
_refine_ls_shift/su_mean 0.000
_refine_ls_structure_factor_coef Fsqd
_refine_ls_weighting_details 'calc w=1/[\s^2^(Fo^2^)+(0.0234P)^2^+0.8108P] where P=(Fo^2^+2Fc^2^)/3'
_refine_ls_weighting_scheme calc
_refine_ls_wR_factor_gt 0.0386
_refine_ls_wR_factor_ref 0.0387
_reflns_number_gt 1108
_reflns_number_total 1116
_reflns_threshold_expression >2sigma(I)
_cod_data_source_file cg100049s_si_002.cif
_cod_data_source_block Li2Sn2(bdc)3(H2O)2
_cod_original_sg_symbol_H-M I23
_cod_database_code 4501518

loop_
_symmetry_equiv_pos_as_xyz
'x, y, z'
'-x, -y, z'
'-x, y, -z'
'x, -y, -z'
'z, x, y'
'z, -x, -y'
'-z, -x, y'
'-z, x, -y'
'y, z, x'
'-y, z, -x'
'y, -z, -x'
'-y, -z, x'
'x+1/2, y+1/2, z+1/2'
'-x+1/2, -y+1/2, z+1/2'
'-x+1/2, y+1/2, -z+1/2'
'x+1/2, -y+1/2, -z+1/2'
'z+1/2, x+1/2, y+1/2'
'z+1/2, -x+1/2, -y+1/2'
'-z+1/2, -x+1/2, y+1/2'
'-z+1/2, x+1/2, -y+1/2'
'y+1/2, z+1/2, x+1/2'
'-y+1/2, z+1/2, -x+1/2'
'y+1/2, -z+1/2, -x+1/2'
'-y+1/2, -z+1/2, x+1/2'

loop_
_atom_site_label
_atom_site_type_symbol
_atom_site_fract_x
_atom_site_fract_y
_atom_site_fract_z
_atom_site_U_iso_or_equiv
_atom_site_adp_type
_atom_site_occupancy
_atom_site_symmetry_multiplicity
_atom_site_calc_flag
_atom_site_refinement_flags
Sn1 Sn 0.600016(7) 0.399984(7) 0.600016(7) 0.02824(8) Uani 1 3 d S
O1 O 0.75728(9) 0.39461(11) 0.61599(11) 0.0386(3) Uani 1 1 d .
O2 O 0.73810(11) 0.55197(11) 0.63003(14) 0.0491(4) Uani 1 1 d .
C2 C 0.89950(13) 0.49021(13) 0.63175(11) 0.0305(3) Uani 1 1 d .
C1 C 0.79105(13) 0.48046(13) 0.62631(12) 0.0318(4) Uani 1 1 d .
C3 C 0.94112(16) 0.58124(15) 0.6331(2) 0.0493(6) Uani 1 1 d .
H3 H 0.9019 0.6362 0.6343 0.059 Uiso 1 1 calc R
C4 C 0.95851(15) 0.40900(15) 0.6328(2) 0.0479(5) Uani 1 1 d .
H4 H 0.9308 0.3474 0.6333 0.058 Uiso 1 1 calc R
O3W O 0.74207(14) 0.74207(14) 0.74207(14) 0.0763(10) Uani 1 3 d SD
Li1 Li 0.6649(2) 0.6649(2) 0.6649(2) 0.0335(11) Uani 1 3 d S
H1 H 0.730(7) 0.726(7) 0.797(2) 0.050 Uiso 0.33333 1 d PD
H2 H 0.783(9) 0.785(9) 0.745(4) 0.050 Uiso 0.33333 1 d PD

loop_
_atom_site_aniso_label
_atom_site_aniso_U_11
_atom_site_aniso_U_22
_atom_site_aniso_U_33
_atom_site_aniso_U_23
_atom_site_aniso_U_13
_atom_site_aniso_U_12
Sn1 0.02824(8) 0.02824(8) 0.02824(8) 0.00370(4) -0.00370(4) 0.00370(4)
O1 0.0280(6) 0.0353(6) 0.0524(8) 0.0056(7) -0.0006(5) -0.0019(5)
O2 0.0327(7) 0.0387(8) 0.0757(11) -0.0058(7) 0.0037(7) 0.0070(6)
C2 0.0283(7) 0.0321(8) 0.0311(7) 0.0009(6) 0.0023(6) 0.0002(7)
C1 0.0287(8) 0.0375(9) 0.0292(7) 0.0024(6) 0.0033(6) 0.0000(7)
C3 0.0308(9) 0.0317(10) 0.0852(17) -0.0002(9) 0.0053(9) 0.0041(7)
C4 0.0336(9) 0.0260(9) 0.0842(16) 0.0026(10) -0.0059(9) -0.0029(8)
O3W 0.0763(10) 0.0763(10) 0.0763(10) -0.0250(9) -0.0250(9) -0.0250(9)
Li1 0.0335(11) 0.0335(11) 0.0335(11) -0.0019(12) -0.0019(12) -0.0019(12)

loop_
_atom_type_symbol
_atom_type_description
_atom_type_scat_dispersion_real
_atom_type_scat_dispersion_imag
_atom_type_scat_source
C C 0.0033 0.0016 'International Tables Vol C Tables 4.2.6.8 and 6.1.1.4'
O O 0.0106 0.0060 'International Tables Vol C Tables 4.2.6.8 and 6.1.1.4'
Sn Sn -0.6537 1.4246 'International Tables Vol C Tables 4.2.6.8 and 6.1.1.4'
Li Li -0.0003 0.0001 'International Tables Vol C Tables 4.2.6.8 and 6.1.1.4'
H H 0.0000 0.0000 'International Tables Vol C Tables 4.2.6.8 and 6.1.1.4'

loop_
_geom_angle_atom_site_label_1
_geom_angle_atom_site_label_2
_geom_angle_atom_site_label_3
_geom_angle
_geom_angle_site_symmetry_1
_geom_angle_site_symmetry_3
O1 Sn1 O1 82.09(6) . 12_665
O1 Sn1 O1 82.09(6) . 6_566
O1 Sn1 O1 82.09(6) 12_665 6_566
C1 O1 Sn1 109.97(12) . .
C1 O2 Li1 167.4(2) . .
C3 C2 C4 119.41(17) . .
C3 C2 C1 119.71(17) . .
C4 C2 C1 120.86(16) . .
O2 C1 O1 122.07(18) . .
O2 C1 C2 121.17(17) . .
O1 C1 C2 116.75(16) . .
C2 C3 C4 120.12(19) . 2_765
C2 C3 H3 119.9 . .
C4 C3 H3 119.9 2_765 .
C2 C4 C3 120.45(19) . 2_765
C2 C4 H4 119.8 . .
C3 C4 H4 119.8 2_765 .
Li1 O3W H1 105(4) . .
Li1 O3W H2 148(4) . .
H1 O3W H2 107(3) . .
O3W Li1 O2 108.04(16) . 5
O3W Li1 O2 108.04(16) . .
O2 Li1 O2 110.86(16) 5 .
O3W Li1 O2 108.04(16) . 9
O2 Li1 O2 110.86(16) 5 9
O2 Li1 O2 110.86(16) . 9
O3W Li1 H1 20.8(9) . .
O2 Li1 H1 125(2) 5 .
O2 Li1 H1 108(3) . .
O2 Li1 H1 89.4(16) 9 .

loop_
_geom_bond_atom_site_label_1
_geom_bond_atom_site_label_2
_geom_bond_distance
_geom_bond_site_symmetry_2
Sn1 O1 2.1793(13) .
Sn1 O1 2.1793(13) 12_665
Sn1 O1 2.1793(13) 6_566
O1 C1 1.279(2) .
O2 C1 1.227(2) .
O2 Li1 1.915(2) .
C2 C3 1.379(3) .
C2 C4 1.383(3) .
C2 C1 1.502(3) .
C3 C4 1.389(3) 2_765
C3 H3 0.9300 .
C4 C3 1.389(3) 2_765
C4 H4 0.9300 .
O3W Li1 1.842(6) .
O3W H1 0.80(2) .
O3W H2 0.81(2) .
Li1 O2 1.915(2) 5
Li1 O2 1.915(2) 9
Li1 H1 2.19(5) .
